data_4504861
loop_
_publ_author_name
'Aaker\"oy, Christer B.'
'Desper, John'
'Urbina, Joaquin F.'

_publ_section_title
;
 Syntheses and Crystal Structures of Versatile Supramolecular Reagents
 Based upon [(Benzimidazol-1-yl)methyl]-benzamides
;
_journal_issue 3
_journal_name_full 'Crystal Growth &amp; Design'
_journal_page_first 1283
_journal_paper_doi 10.1021/cg049579t
_journal_volume 5
_journal_year 2005
_chemical_formula_moiety 'C16 H15 N3 O'
_chemical_formula_sum 'C16 H15 N3 O'
_chemical_formula_weight 265.31
_chemical_name_systematic
;
4-[(2-methylbenzimidazol-1-yl)methyl]benzamide
;
_space_group_IT_number 14
_symmetry_cell_setting monoclinic
_symmetry_space_group_name_Hall '-P 2ybc'
_symmetry_space_group_name_H-M 'P 1 21/c 1'
_atom_sites_solution_hydrogens geom
_atom_sites_solution_primary direct
_atom_sites_solution_secondary difmap
_audit_creation_method SHELXL-97
_cell_angle_alpha 90.00
_cell_angle_beta 93.480(9)
_cell_angle_gamma 90.00
_cell_formula_units_Z 4
_cell_length_a 9.9852(13)
_cell_length_b 15.912(2)
_cell_length_c 8.3680(13)
_cell_measurement_reflns_used 1277
_cell_measurement_temperature 203(2)
_cell_measurement_theta_max 22.60
_cell_measurement_theta_min 2.40
_cell_volume 1327.1(3)
_computing_cell_refinement 'Bruker XSCANS'
_computing_data_collection 'Bruker XSCANS'
_computing_data_reduction 'Bruker SHELXTL'
_computing_molecular_graphics 'Bruker SHELXTL'
_computing_publication_material 'Bruker SHELXTL'
_computing_structure_refinement 'SHELXL-97 (Sheldrick, 1997)'
_computing_structure_solution 'SHELXS-97 (Sheldrick, 1990)'
_diffrn_ambient_temperature 203(2)
_diffrn_measured_fraction_theta_full 0.928
_diffrn_measured_fraction_theta_max 0.928
_diffrn_measurement_device_type 'Bruker P4'
_diffrn_measurement_method '\w scans'
_diffrn_radiation_monochromator graphite
_diffrn_radiation_source 'fine-focus sealed tube'
_diffrn_radiation_type MoK\a
_diffrn_radiation_wavelength 0.71073
_diffrn_reflns_av_R_equivalents 0.1088
_diffrn_reflns_av_sigmaI/netI 0.1404
_diffrn_reflns_limit_h_max 13
_diffrn_reflns_limit_h_min -13
_diffrn_reflns_limit_k_max 20
_diffrn_reflns_limit_k_min -20
_diffrn_reflns_limit_l_max 10
_diffrn_reflns_limit_l_min -11
_diffrn_reflns_number 9462
_diffrn_reflns_theta_full 28.58
_diffrn_reflns_theta_max 28.58
_diffrn_reflns_theta_min 2.41
_exptl_absorpt_coefficient_mu 0.086
_exptl_absorpt_correction_type none
_exptl_crystal_colour colorless
_exptl_crystal_density_diffrn 1.328
_exptl_crystal_density_method 'not measured'
_exptl_crystal_description needle
_exptl_crystal_F_000 560
_exptl_crystal_size_max 0.40
_exptl_crystal_size_mid 0.10
_exptl_crystal_size_min 0.10
_refine_diff_density_max 0.226
_refine_diff_density_min -0.212
_refine_diff_density_rms 0.055
_refine_ls_extinction_coef 0.062(5)
_refine_ls_extinction_expression Fc^*^=kFc[1+0.001xFc^2^\l^3^/sin(2\q)]^-1/4^
_refine_ls_extinction_method SHELXL
_refine_ls_goodness_of_fit_ref 0.895
_refine_ls_hydrogen_treatment mixed
_refine_ls_matrix_type full
_refine_ls_number_parameters 188
_refine_ls_number_reflns 3155
_refine_ls_number_restraints 0
_refine_ls_restrained_S_all 0.895
_refine_ls_R_factor_all 0.1462
_refine_ls_R_factor_gt 0.0514
_refine_ls_shift/su_max 0.000
_refine_ls_shift/su_mean 0.000
_refine_ls_structure_factor_coef Fsqd
_refine_ls_weighting_details 'calc w=1/[\s^2^(Fo^2^)+(0.0600P)^2^+0.0000P] where P=(Fo^2^+2Fc^2^)/3'
_refine_ls_weighting_scheme calc
_refine_ls_wR_factor_gt 0.1119
_refine_ls_wR_factor_ref 0.1480
_reflns_number_gt 1419
_reflns_number_total 3155
_reflns_threshold_expression >2sigma(I)
_cod_data_source_file cg049579tsi20050202_023358.cif
_cod_data_source_block 10
_cod_depositor_comments
;
The following automatic conversions were performed:

'_symmetry_cell_setting' value 'Monoclinic' changed to 'monoclinic'
according to /home/saulius/struct/CIF-dictionaries/cif_core.dic
dictionary named 'cif_core.dic' version 2.4.1 from 2010-06-29.

Automatic conversion script
Id: cif_fix_values 1715 2011-07-08 13:25:40Z adriana 
;
_cod_original_sg_symbol_H-M P2(1)/c
_cod_database_code 4504861

loop_
_symmetry_equiv_pos_as_xyz
'x, y, z'
'-x, y+1/2, -z+1/2'
'-x, -y, -z'
'x, -y-1/2, z-1/2'

loop_
_atom_site_label
_atom_site_type_symbol
_atom_site_fract_x
_atom_site_fract_y
_atom_site_fract_z
_atom_site_U_iso_or_equiv
_atom_site_adp_type
_atom_site_occupancy
_atom_site_symmetry_multiplicity
_atom_site_calc_flag
_atom_site_refinement_flags
N11 N 0.87763(19) 0.07373(13) 0.0811(2) 0.0325(5) Uani 1 1 d .
C12 C 1.0047(2) 0.09849(15) 0.1294(3) 0.0331(6) Uani 1 1 d .
N13 N 1.06455(19) 0.13778(13) 0.0164(2) 0.0357(5) Uani 1 1 d .
C14 C 0.9718(2) 0.13974(15) -0.1147(3) 0.0318(6) Uani 1 1 d .
C15 C 0.9815(3) 0.17300(17) -0.2665(3) 0.0418(7) Uani 1 1 d .
H15 H 1.0603 0.1997 -0.2958 0.050 Uiso 1 1 calc R
C16 C 0.8717(3) 0.16553(17) -0.3728(3) 0.0448(7) Uani 1 1 d .
H16 H 0.8756 0.1880 -0.4763 0.054 Uiso 1 1 calc R
C17 C 0.7551(3) 0.12561(17) -0.3311(3) 0.0442(7) Uani 1 1 d .
H17 H 0.6823 0.1212 -0.4072 0.053 Uiso 1 1 calc R
C18 C 0.7442(2) 0.09260(16) -0.1813(3) 0.0388(7) Uani 1 1 d .
H18 H 0.6650 0.0661 -0.1524 0.047 Uiso 1 1 calc R
C19 C 0.8544(2) 0.09993(14) -0.0747(3) 0.0309(6) Uani 1 1 d .
C20 C 1.0652(3) 0.08294(18) 0.2924(3) 0.0476(7) Uani 1 1 d .
H20A H 1.0643 0.0231 0.3147 0.071 Uiso 1 1 calc R
H20B H 1.0139 0.1123 0.3699 0.071 Uiso 1 1 calc R
H20C H 1.1570 0.1032 0.2996 0.071 Uiso 1 1 calc R
C21 C 0.4606(2) 0.15909(15) 0.3664(3) 0.0288(6) Uani 1 1 d .
C22 C 0.5615(2) 0.20315(16) 0.2986(3) 0.0355(6) Uani 1 1 d .
H22 H 0.5600 0.2622 0.2985 0.043 Uiso 1 1 calc R
C23 C 0.6652(2) 0.16103(15) 0.2306(3) 0.0375(7) Uani 1 1 d .
H23 H 0.7341 0.1918 0.1861 0.045 Uiso 1 1 calc R
C24 C 0.6683(2) 0.07479(15) 0.2275(3) 0.0302(6) Uani 1 1 d .
C25 C 0.5636(2) 0.03080(16) 0.2877(3) 0.0345(6) Uani 1 1 d .
H25 H 0.5618 -0.0282 0.2807 0.041 Uiso 1 1 calc R
C26 C 0.4621(2) 0.07235(16) 0.3577(3) 0.0330(6) Uani 1 1 d .
H26 H 0.3925 0.0414 0.4005 0.040 Uiso 1 1 calc R
C27 C 0.3579(2) 0.20035(15) 0.4613(3) 0.0299(6) Uani 1 1 d .
N27 N 0.3104(2) 0.27356(14) 0.4093(3) 0.0401(6) Uani 1 1 d .
H27A H 0.248(3) 0.2977(16) 0.462(3) 0.048 Uiso 1 1 d .
H27B H 0.327(2) 0.2903(15) 0.301(3) 0.048 Uiso 1 1 d .
O27 O 0.32283(16) 0.16637(10) 0.58483(19) 0.0392(5) Uani 1 1 d .
C28 C 0.7840(2) 0.02493(16) 0.1687(3) 0.0384(7) Uani 1 1 d .
H28A H 0.8328 -0.0011 0.2610 0.046 Uiso 1 1 calc R
H28B H 0.7480 -0.0204 0.0994 0.046 Uiso 1 1 calc R

loop_
_atom_site_aniso_label
_atom_site_aniso_U_11
_atom_site_aniso_U_22
_atom_site_aniso_U_33
_atom_site_aniso_U_23
_atom_site_aniso_U_13
_atom_site_aniso_U_12
N11 0.0229(11) 0.0320(12) 0.0438(12) -0.0003(10) 0.0118(9) -0.0004(9)
C12 0.0259(14) 0.0343(15) 0.0401(14) -0.0071(12) 0.0090(12) 0.0046(11)
N13 0.0261(12) 0.0361(13) 0.0457(12) -0.0042(10) 0.0084(10) -0.0012(10)
C14 0.0276(14) 0.0284(14) 0.0400(13) -0.0062(11) 0.0080(12) 0.0005(11)
C15 0.0390(16) 0.0351(16) 0.0528(16) 0.0004(13) 0.0153(14) 0.0011(13)
C16 0.0516(19) 0.0429(18) 0.0404(15) -0.0003(13) 0.0059(14) 0.0121(14)
C17 0.0424(17) 0.0424(17) 0.0472(16) -0.0089(14) -0.0033(14) 0.0101(14)
C18 0.0282(14) 0.0340(16) 0.0545(17) -0.0066(13) 0.0036(13) 0.0011(12)
C19 0.0225(13) 0.0270(14) 0.0438(14) -0.0065(11) 0.0058(11) 0.0011(11)
C20 0.0423(17) 0.0541(19) 0.0463(16) -0.0078(14) 0.0024(13) 0.0078(14)
C21 0.0244(13) 0.0318(15) 0.0307(12) 0.0006(11) 0.0052(10) 0.0029(11)
C22 0.0336(15) 0.0267(14) 0.0472(14) 0.0016(12) 0.0119(12) 0.0027(12)
C23 0.0327(15) 0.0302(15) 0.0517(15) 0.0030(12) 0.0191(12) -0.0002(12)
C24 0.0265(13) 0.0294(14) 0.0354(13) 0.0008(11) 0.0079(11) 0.0013(11)
C25 0.0303(14) 0.0264(14) 0.0475(15) -0.0028(12) 0.0083(12) -0.0028(11)
C26 0.0269(14) 0.0301(15) 0.0431(14) 0.0011(12) 0.0122(11) -0.0045(11)
C27 0.0263(13) 0.0318(15) 0.0321(12) -0.0022(11) 0.0054(11) 0.0018(11)
N27 0.0392(14) 0.0405(15) 0.0424(13) 0.0059(11) 0.0171(11) 0.0146(11)
O27 0.0435(11) 0.0394(11) 0.0363(9) 0.0029(8) 0.0153(8) 0.0025(9)
C28 0.0329(15) 0.0305(15) 0.0537(16) 0.0030(12) 0.0185(13) -0.0005(12)

loop_
_atom_type_symbol
_atom_type_description
_atom_type_scat_dispersion_real
_atom_type_scat_dispersion_imag
_atom_type_scat_source
C C 0.0033 0.0016 'International Tables Vol C Tables 4.2.6.8 and 6.1.1.4'
H H 0.0000 0.0000 'International Tables Vol C Tables 4.2.6.8 and 6.1.1.4'
N N 0.0061 0.0033 'International Tables Vol C Tables 4.2.6.8 and 6.1.1.4'
O O 0.0106 0.0060 'International Tables Vol C Tables 4.2.6.8 and 6.1.1.4'

loop_
_geom_angle_atom_site_label_1
_geom_angle_atom_site_label_2
_geom_angle_atom_site_label_3
_geom_angle
C12 N11 C19 107.05(19)
C12 N11 C28 128.4(2)
C19 N11 C28 124.4(2)
N13 C12 N11 112.4(2)
N13 C12 C20 124.6(2)
N11 C12 C20 123.0(2)
C12 N13 C14 105.6(2)
C15 C14 C19 120.1(2)
C15 C14 N13 130.6(2)
C19 C14 N13 109.3(2)
C16 C15 C14 117.6(2)
C16 C15 H15 121.2
C14 C15 H15 121.2
C15 C16 C17 121.6(3)
C15 C16 H16 119.2
C17 C16 H16 119.2
C18 C17 C16 121.4(3)
C18 C17 H17 119.3
C16 C17 H17 119.3
C17 C18 C19 117.0(2)
C17 C18 H18 121.5
C19 C18 H18 121.5
N11 C19 C18 132.0(2)
N11 C19 C14 105.7(2)
C18 C19 C14 122.3(2)
C12 C20 H20A 109.5
C12 C20 H20B 109.5
H20A C20 H20B 109.5
C12 C20 H20C 109.5
H20A C20 H20C 109.5
H20B C20 H20C 109.5
C22 C21 C26 118.4(2)
C22 C21 C27 122.7(2)
C26 C21 C27 118.6(2)
C21 C22 C23 120.4(2)
C21 C22 H22 119.8
C23 C22 H22 119.8
C24 C23 C22 120.7(2)
C24 C23 H23 119.7
C22 C23 H23 119.7
C23 C24 C25 118.8(2)
C23 C24 C28 123.4(2)
C25 C24 C28 117.7(2)
C26 C25 C24 120.5(2)
C26 C25 H25 119.7
C24 C25 H25 119.7
C25 C26 C21 121.0(2)
C25 C26 H26 119.5
C21 C26 H26 119.5
O27 C27 N27 123.1(2)
O27 C27 C21 119.6(2)
N27 C27 C21 117.3(2)
C27 N27 H27A 118.3(16)
C27 N27 H27B 118.2(14)
H27A N27 H27B 121(2)
N11 C28 C24 114.4(2)
N11 C28 H28A 108.7
C24 C28 H28A 108.7
N11 C28 H28B 108.7
C24 C28 H28B 108.7
H28A C28 H28B 107.6

loop_
_geom_bond_atom_site_label_1
_geom_bond_atom_site_label_2
_geom_bond_distance
N11 C12 1.366(3)
N11 C19 1.375(3)
N11 C28 1.448(3)
C12 N13 1.308(3)
C12 C20 1.479(3)
N13 C14 1.393(3)
C14 C15 1.385(3)
C14 C19 1.391(3)
C15 C16 1.374(4)
C15 H15 0.9400
C16 C17 1.389(4)
C16 H16 0.9400
C17 C18 1.370(3)
C17 H17 0.9400
C18 C19 1.379(3)
C18 H18 0.9400
C20 H20A 0.9700
C20 H20B 0.9700
C20 H20C 0.9700
C21 C22 1.378(3)
C21 C26 1.382(3)
C21 C27 1.487(3)
C22 C23 1.384(3)
C22 H22 0.9400
C23 C24 1.373(3)
C23 H23 0.9400
C24 C25 1.379(3)
C24 C28 1.508(3)
C25 C26 1.371(3)
C25 H25 0.9400
C26 H26 0.9400
C27 O27 1.236(2)
C27 N27 1.322(3)
N27 H27A 0.88(3)
N27 H27B 0.97(3)
C28 H28A 0.9800
C28 H28B 0.9800

loop_
_geom_hbond_atom_site_label_D
_geom_hbond_atom_site_label_H
_geom_hbond_atom_site_label_A
_geom_hbond_distance_DH
_geom_hbond_distance_HA
_geom_hbond_distance_DA
_geom_hbond_angle_DHA
_geom_hbond_site_symmetry_A
N27 H27A N13 0.88(3) 2.17(3) 3.014(3) 162(2) 4_466
N27 H27B O27 0.97(3) 1.93(3) 2.888(3) 168(2) 4_565

loop_
_geom_torsion_atom_site_label_1
_geom_torsion_atom_site_label_2
_geom_torsion_atom_site_label_3
_geom_torsion_atom_site_label_4
_geom_torsion
C19 N11 C12 N13 -0.5(3)
C28 N11 C12 N13 176.1(2)
C19 N11 C12 C20 178.8(2)
C28 N11 C12 C20 -4.6(4)
N11 C12 N13 C14 0.3(3)
C20 C12 N13 C14 -178.9(2)
C12 N13 C14 C15 -179.6(2)
C12 N13 C14 C19 0.0(3)
C19 C14 C15 C16 0.5(4)
N13 C14 C15 C16 -180.0(2)
C14 C15 C16 C17 -0.5(4)
C15 C16 C17 C18 0.6(4)
C16 C17 C18 C19 -0.7(4)
C12 N11 C19 C18 -179.5(2)
C28 N11 C19 C18 3.7(4)
C12 N11 C19 C14 0.4(2)
C28 N11 C19 C14 -176.4(2)
C17 C18 C19 N11 -179.3(2)
C17 C18 C19 C14 0.8(3)
C15 C14 C19 N11 179.4(2)
N13 C14 C19 N11 -0.3(2)
C15 C14 C19 C18 -0.7(4)
N13 C14 C19 C18 179.7(2)
C26 C21 C22 C23 -3.1(4)
C27 C21 C22 C23 171.0(2)
C21 C22 C23 C24 0.9(4)
C22 C23 C24 C25 2.5(4)
C22 C23 C24 C28 -174.4(2)
C23 C24 C25 C26 -3.7(4)
C28 C24 C25 C26 173.4(2)
C24 C25 C26 C21 1.5(4)
C22 C21 C26 C25 1.9(4)
C27 C21 C26 C25 -172.4(2)
C22 C21 C27 O27 -139.0(2)
C26 C21 C27 O27 35.1(3)
C22 C21 C27 N27 39.8(3)
C26 C21 C27 N27 -146.2(2)
C12 N11 C28 C24 107.2(3)
C19 N11 C28 C24 -76.7(3)
C23 C24 C28 N11 -13.7(4)
C25 C24 C28 N11 169.3(2)

loop_
_cod_related_entry_id
_cod_related_entry_database
_cod_related_entry_code
1 ChemSpider 30661478
